data_4327535
loop_
_publ_author_name
'Miao Du'
'Xian-He Bu'
'Ya-Mei Guo'
'He Liu'
'Stuart R. Batten'
'Joan Ribas'
'Thomas C. W. Mak'

_publ_contact_author
; Xian-He Bu
  Department of Chemistry, Nankai University, Tianjin 300071,China
;
_publ_contact_author_email buxh@nankai.edu.cn
_publ_section_title
;
 First CuII Diamondoid Net with 2-Fold Interpenetrating Frameworks. The
 Role of Anions in the Construction of the Supramolecular Arrays
;
_journal_name_full 'Inorganic Chemistry'
_journal_page_first 4904
_journal_page_last 4908
_journal_paper_doi 10.1021/ic025559+
_journal_volume 41
_journal_year 2002
_chemical_formula_sum 'C24 H26 Cl Cu N8 O11.5'
_chemical_formula_weight 709.52
_chemical_name_systematic
; 
 ? 
;
_space_group_IT_number 88
_symmetry_cell_setting tetragonal
_symmetry_space_group_name_Hall '-I 4ad'
_symmetry_space_group_name_H-M 'I 41/a :2'
_atom_sites_solution_hydrogens geom
_atom_sites_solution_primary direct
_atom_sites_solution_secondary difmap
_audit_creation_method SHELXL-97
_cell_angle_alpha 90.00
_cell_angle_beta 90.00
_cell_angle_gamma 90.00
_cell_formula_units_Z 8
_cell_length_a 13.477(3)
_cell_length_b 13.477(3)
_cell_length_c 46.167(13)
_cell_measurement_temperature 293(2)
_cell_volume 8385(4)
_computing_structure_refinement 'SHELXL-97 (Sheldrick, 1997)'
_computing_structure_solution 'SHELXS-97 (Sheldrick, 1990)'
_diffrn_ambient_temperature 293(2)
_diffrn_measured_fraction_theta_full 0.932
_diffrn_measured_fraction_theta_max 0.932
_diffrn_radiation_monochromator graphite
_diffrn_radiation_source 'fine-focus sealed tube'
_diffrn_radiation_type MoK\a
_diffrn_radiation_wavelength 0.71073
_diffrn_reflns_av_R_equivalents 0.1378
_diffrn_reflns_av_sigmaI/netI 0.1253
_diffrn_reflns_limit_h_max 14
_diffrn_reflns_limit_h_min -16
_diffrn_reflns_limit_k_max 11
_diffrn_reflns_limit_k_min -16
_diffrn_reflns_limit_l_max 54
_diffrn_reflns_limit_l_min -53
_diffrn_reflns_number 16067
_diffrn_reflns_theta_full 25.03
_diffrn_reflns_theta_max 25.03
_diffrn_reflns_theta_min 3.40
_exptl_absorpt_coefficient_mu 0.637
_exptl_absorpt_correction_T_max 0.8831
_exptl_absorpt_correction_T_min 0.8077
_exptl_absorpt_correction_type multi-scan
_exptl_absorpt_process_details SADABS
_exptl_crystal_colour Blue
_exptl_crystal_density_diffrn 1.124
_exptl_crystal_description Block
_exptl_crystal_F_000 2912
_exptl_crystal_size_max 0.35
_exptl_crystal_size_mid 0.30
_exptl_crystal_size_min 0.20
_refine_diff_density_max 0.307
_refine_diff_density_min -0.236
_refine_diff_density_rms 0.047
_refine_ls_extinction_method none
_refine_ls_goodness_of_fit_ref 1.020
_refine_ls_hydrogen_treatment mixed
_refine_ls_matrix_type full
_refine_ls_number_parameters 198
_refine_ls_number_reflns 3453
_refine_ls_number_restraints 0
_refine_ls_restrained_S_all 1.020
_refine_ls_R_factor_all 0.1641
_refine_ls_R_factor_gt 0.0579
_refine_ls_shift/su_max 0.004
_refine_ls_shift/su_mean 0.000
_refine_ls_structure_factor_coef Fsqd
_refine_ls_weighting_details 'calc w=1/[\s^2^(Fo^2^)+(0.0480P)^2^+0.0000P] where P=(Fo^2^+2Fc^2^)/3'
_refine_ls_weighting_scheme calc
_refine_ls_wR_factor_gt 0.1132
_refine_ls_wR_factor_ref 0.1419
_reflns_number_gt 1482
_reflns_number_total 3453
_reflns_threshold_expression >2sigma(I)
_cod_data_source_file ic0255592B_s1_1.cif
_cod_data_source_block 1
_cod_original_cell_volume 8385(3)
_cod_original_sg_symbol_H-M 'I 41/a'
_cod_original_formula_sum 'C24 H26 Cl Cu N8 O11.50'
_cod_database_code 4327535

loop_
_symmetry_equiv_pos_as_xyz
'x, y, z'
'-x+1/2, -y, z+1/2'
'-y+3/4, x+1/4, z+1/4'
'y+3/4, -x+3/4, z+3/4'
'x+1/2, y+1/2, z+1/2'
'-x+1, -y+1/2, z+1'
'-y+5/4, x+3/4, z+3/4'
'y+5/4, -x+5/4, z+5/4'
'-x, -y, -z'
'x-1/2, y, -z-1/2'
'y-3/4, -x-1/4, -z-1/4'
'-y-3/4, x-3/4, -z-3/4'
'-x+1/2, -y+1/2, -z+1/2'
'x, y+1/2, -z'
'y-1/4, -x+1/4, -z+1/4'
'-y-1/4, x-1/4, -z-1/4'

loop_
_atom_site_label
_atom_site_type_symbol
_atom_site_fract_x
_atom_site_fract_y
_atom_site_fract_z
_atom_site_U_iso_or_equiv
_atom_site_adp_type
_atom_site_occupancy
_atom_site_symmetry_multiplicity
_atom_site_calc_flag
_atom_site_refinement_flags
Cu1 Cu 0.5000 0.2500 1.099523(14) 0.0605(3) Uani 1 2 d S
O1 O 0.2631(3) 0.3856(2) 0.97276(6) 0.0714(10) Uani 1 1 d .
O2 O 0.3612(3) 0.1314(3) 0.10209(7) 0.0881(11) Uani 1 1 d .
N1 N 0.4264(3) 0.3220(3) 1.06746(7) 0.0657(11) Uani 1 1 d .
N2 N 0.3266(6) 0.5327(4) 0.97915(11) 0.152(3) Uani 1 1 d .
N3 N 0.2768(6) 0.5297(5) 0.95275(12) 0.156(3) Uani 1 1 d .
N4 N 0.0813(3) 0.3158(3) 0.88077(7) 0.0623(11) Uani 1 1 d .
C1 C 0.3774(5) 0.2669(4) 1.04771(10) 0.0809(17) Uani 1 1 d .
H1A H 0.3678 0.1996 1.0512 0.097 Uiso 1 1 calc R
C2 C 0.3414(4) 0.3072(4) 1.02267(10) 0.0818(18) Uani 1 1 d .
H2A H 0.3093 0.2667 1.0093 0.098 Uiso 1 1 calc R
C3 C 0.3516(4) 0.4049(4) 1.01697(9) 0.0748(16) Uani 1 1 d .
C4 C 0.3981(5) 0.4642(4) 1.03757(9) 0.0847(19) Uani 1 1 d .
H4A H 0.4047 0.5322 1.0348 0.102 Uiso 1 1 calc R
C5 C 0.4338(4) 0.4194(4) 1.06210(9) 0.0749(16) Uani 1 1 d .
H5A H 0.4652 0.4590 1.0758 0.090 Uiso 1 1 calc R
C6 C 0.3148(5) 0.4458(4) 0.99032(10) 0.0859(18) Uani 1 1 d .
C7 C 0.2408(5) 0.4460(5) 0.94984(11) 0.0869(18) Uani 1 1 d .
C8 C 0.1863(4) 0.4005(5) 0.92592(9) 0.0755(16) Uani 1 1 d .
C9 C 0.1698(4) 0.3019(5) 0.92511(9) 0.0783(16) Uani 1 1 d .
H9A H 0.1928 0.2619 0.9401 0.094 Uiso 1 1 calc R
C10 C 0.1191(4) 0.2597(4) 0.90222(9) 0.0724(14) Uani 1 1 d .
H10A H 0.1109 0.1912 0.9016 0.087 Uiso 1 1 calc R
C11 C 0.0990(4) 0.4129(5) 0.88179(10) 0.0777(16) Uani 1 1 d .
H11A H 0.0768 0.4520 0.8665 0.093 Uiso 1 1 calc R
C12 C 0.1477(5) 0.4579(4) 0.90387(10) 0.096(2) Uani 1 1 d .
H12A H 0.1550 0.5265 0.9042 0.115 Uiso 1 1 calc R
Cl1 Cl 0.5000 0.2500 0.94056(8) 0.1643(14) Uani 1 2 d S
O3 O 0.5436(11) 0.1583(13) 0.9371(3) 0.248(5) Uiso 0.75 1 d P
O4 O 0.592(2) 0.284(2) 0.9307(5) 0.408(12) Uiso 0.75 1 d P
O5 O 0.5170(15) 0.3025(13) 0.9702(5) 0.250(8) Uiso 0.50 1 d P
O6 O 0.4100(9) 0.9348(8) 0.1166(2) 0.150(4) Uiso 0.50 1 d P
O7 O 0.1339(17) 0.4860(15) 0.0694(4) 0.263(8) Uiso 0.50 1 d P
O8 O 0.0000 0.7500 0.8750 0.291(2) Uiso 1 4 d S
O9 O 0.1745(13) 0.7150(13) 0.9145(4) 0.228(7) Uiso 0.50 1 d P

loop_
_atom_site_aniso_label
_atom_site_aniso_U_11
_atom_site_aniso_U_22
_atom_site_aniso_U_33
_atom_site_aniso_U_23
_atom_site_aniso_U_13
_atom_site_aniso_U_12
Cu1 0.1002(7) 0.0561(6) 0.0252(3) 0.000 0.000 0.0123(5)
O1 0.108(3) 0.069(2) 0.0380(15) 0.0149(15) -0.0317(17) -0.0262(19)
O2 0.113(3) 0.092(3) 0.059(2) 0.0020(19) -0.0085(19) -0.012(2)
N1 0.106(3) 0.057(3) 0.0348(19) -0.0065(18) -0.0129(19) -0.001(2)
N2 0.276(9) 0.077(4) 0.101(4) 0.044(3) -0.115(5) -0.069(4)
N3 0.277(8) 0.090(4) 0.100(4) 0.050(3) -0.121(5) -0.087(5)
N4 0.069(3) 0.087(3) 0.031(2) 0.0125(19) -0.0071(16) -0.015(2)
C1 0.141(5) 0.051(3) 0.050(3) 0.006(2) -0.029(3) -0.023(3)
C2 0.137(5) 0.062(4) 0.046(3) -0.002(2) -0.039(3) -0.025(3)
C3 0.116(5) 0.061(4) 0.047(3) 0.008(2) -0.025(3) -0.017(3)
C4 0.148(5) 0.051(3) 0.055(3) 0.004(2) -0.052(3) -0.021(3)
C5 0.116(5) 0.056(4) 0.053(3) -0.012(2) -0.028(3) -0.007(3)
C6 0.123(5) 0.076(4) 0.059(3) 0.017(3) -0.047(3) -0.033(3)
C7 0.131(5) 0.072(4) 0.058(3) 0.021(3) -0.038(3) -0.035(4)
C8 0.096(4) 0.093(5) 0.037(2) 0.017(3) -0.024(2) -0.032(3)
C9 0.114(5) 0.080(4) 0.041(3) 0.021(3) -0.029(3) -0.011(3)
C10 0.095(4) 0.076(4) 0.046(3) 0.009(3) -0.016(3) -0.016(3)
C11 0.096(4) 0.080(4) 0.057(3) 0.030(3) -0.029(3) -0.018(3)
C12 0.145(6) 0.083(4) 0.059(3) 0.029(3) -0.041(3) -0.035(4)
Cl1 0.237(5) 0.106(3) 0.150(3) 0.000 0.000 0.001(3)

loop_
_atom_type_symbol
_atom_type_description
_atom_type_scat_dispersion_real
_atom_type_scat_dispersion_imag
_atom_type_scat_source
C C 0.0033 0.0016 'International Tables Vol C Tables 4.2.6.8 and 6.1.1.4'
H H 0.0000 0.0000 'International Tables Vol C Tables 4.2.6.8 and 6.1.1.4'
N N 0.0061 0.0033 'International Tables Vol C Tables 4.2.6.8 and 6.1.1.4'
O O 0.0106 0.0060 'International Tables Vol C Tables 4.2.6.8 and 6.1.1.4'
Cl Cl 0.1484 0.1585 'International Tables Vol C Tables 4.2.6.8 and 6.1.1.4'
Cu Cu 0.3201 1.2651 'International Tables Vol C Tables 4.2.6.8 and 6.1.1.4'

loop_
_geom_angle_atom_site_label_1
_geom_angle_atom_site_label_2
_geom_angle_atom_site_label_3
_geom_angle
_geom_angle_site_symmetry_1
_geom_angle_site_symmetry_3
N4 Cu1 N4 88.7(2) 8_444 3
N4 Cu1 N1 175.24(18) 8_444 .
N4 Cu1 N1 92.69(15) 3 .
N4 Cu1 N1 92.69(15) 8_444 6_554
N4 Cu1 N1 175.24(18) 3 6_554
N1 Cu1 N1 86.3(2) . 6_554
O2 Cu1 O2 174.5(2) . 6_554
O2 Cu1 N1 88.5(2) 6_554 .
O2 Cu1 N1 95.5(2) 8_444 6_554
O2 Cu1 N4 89.1(2) . 6_554
O2 Cu1 N4 87.0(2) 8_444 6_554
C6 O1 C7 102.8(4) . .
C5 N1 C1 116.8(4) . .
C5 N1 Cu1 124.5(3) . .
C1 N1 Cu1 118.0(3) . .
C6 N2 N3 105.3(4) . .
C7 N3 N2 108.2(4) . .
C11 N4 C10 117.3(4) . .
C11 N4 Cu1 123.7(3) . 7_444
C10 N4 Cu1 119.0(4) . 7_444
N1 C1 C2 121.8(5) . .
C3 C2 C1 121.1(4) . .
C2 C3 C4 118.2(4) . .
C2 C3 C6 120.4(4) . .
C4 C3 C6 121.4(5) . .
C5 C4 C3 118.1(5) . .
N1 C5 C4 123.9(4) . .
N2 C6 O1 111.8(4) . .
N2 C6 C3 130.4(5) . .
O1 C6 C3 117.7(5) . .
N3 C7 O1 111.9(4) . .
N3 C7 C8 131.5(5) . .
O1 C7 C8 116.5(5) . .
C9 C8 C12 118.0(4) . .
C9 C8 C7 121.2(4) . .
C12 C8 C7 120.8(5) . .
C8 C9 C10 120.6(4) . .
N4 C10 C9 121.2(5) . .
N4 C11 C12 123.6(4) . .
C11 C12 C8 119.1(5) . .
O3 Cl1 O3 166.5(11) 6_554 .
O3 Cl1 O4 92.3(12) 6_554 .
O3 Cl1 O4 83.3(12) . .
O3 Cl1 O4 83.3(12) 6_554 6_554
O3 Cl1 O4 92.3(12) . 6_554
O4 Cl1 O4 142(2) . 6_554
O3 Cl1 O5 76.0(9) 6_554 .
O3 Cl1 O5 116.7(9) . .
O4 Cl1 O5 90.3(12) . .
O4 Cl1 O5 124.6(14) 6_554 .
O3 Cl1 O5 116.7(9) 6_554 6_554
O3 Cl1 O5 76.0(9) . 6_554
O4 Cl1 O5 124.6(14) . 6_554
O4 Cl1 O5 90.3(12) 6_554 6_554
O5 Cl1 O5 57.1(13) . 6_554
Cl1 O3 O5 56.5(8) . 6_554
O5 O5 Cl1 61.5(7) 6_554 .
O5 O5 O3 98.0(12) 6_554 6_554
Cl1 O5 O3 47.5(8) . 6_554

loop_
_geom_bond_atom_site_label_1
_geom_bond_atom_site_label_2
_geom_bond_distance
_geom_bond_site_symmetry_2
Cu1 N4 2.017(4) 8_444
Cu1 N4 2.017(4) 3
Cu1 N1 2.029(4) .
Cu1 N1 2.029(4) 6_554
Cu1 O2 2.470(3) 1_556
Cu1 O2 2.470(3) 6_555
O1 C6 1.342(6) .
O1 C7 1.368(5) .
N1 C5 1.340(6) .
N1 C1 1.348(6) .
N2 C6 1.290(7) .
N2 N3 1.392(6) .
N3 C7 1.235(6) .
N4 C11 1.331(6) .
N4 C10 1.347(6) .
N4 Cu1 2.017(4) 7_444
C1 C2 1.366(7) .
C2 C3 1.350(7) .
C3 C4 1.391(6) .
C3 C6 1.436(7) .
C4 C5 1.371(6) .
C7 C8 1.461(7) .
C8 C9 1.348(7) .
C8 C12 1.380(7) .
C9 C10 1.381(7) .
C11 C12 1.355(7) .
Cl1 O3 1.377(18) 6_554
Cl1 O3 1.377(18) .
Cl1 O4 1.39(3) .
Cl1 O4 1.39(3) 6_554
Cl1 O5 1.56(2) .
Cl1 O5 1.56(2) 6_554
O3 O5 1.81(2) 6_554
O5 O5 1.49(3) 6_554
O5 O3 1.81(2) 6_554
